data_4305661
loop_
_publ_author_name
'Jos\'e Su\'arez-Varela'
'Antonio J. Mota'
'Hakima Aouryaghal'
'Joan Cano'
'A. Rodr\'iguez-Di\'eguez'
'Dominique Luneau'
'Enrique Colacio'

_publ_contact_author 'Colacio, E..'
_publ_contact_author_email ecolacio@ugr.es
_publ_section_title
;
Anion Influence on the Structure and Magnetic Properties of a Series of
Multidimensional Pyrimidine-2-carboxylato-Bridged Copper(II) Complexes
;
_journal_name_full 'Inorganic Chemistry'
_journal_page_first 8143
_journal_page_last 8158
_journal_paper_doi 10.1021/ic800625w
_journal_volume 47
_journal_year 2008
_chemical_formula_sum 'C5 H3 Cl Cu N2 O2'
_chemical_formula_weight 222.08
_chemical_name_systematic
;
 ?
;
_space_group_IT_number 57
_symmetry_cell_setting orthorhombic
_symmetry_space_group_name_Hall '-P 2c 2b'
_symmetry_space_group_name_H-M 'P b c m'
_atom_sites_solution_hydrogens geom
_atom_sites_solution_primary direct
_atom_sites_solution_secondary difmap
_audit_creation_method SHELXL-97
_cell_angle_alpha 90.00
_cell_angle_beta 90.00
_cell_angle_gamma 90.00
_cell_formula_units_Z 4
_cell_length_a 6.5488(6)
_cell_length_b 9.4281(8)
_cell_length_c 10.6417(9)
_cell_measurement_reflns_used 1923
_cell_measurement_temperature 298(2)
_cell_measurement_theta_max 28.08
_cell_measurement_theta_min 2.89
_cell_volume 657.05(10)
_computing_cell_refinement 'Bruker SMART'
_computing_data_collection 'Bruker SMART'
_computing_data_reduction 'Bruker SAINT'
_computing_molecular_graphics 'Bruker SHELXTL'
_computing_publication_material 'Bruker SHELXTL'
_computing_structure_refinement 'Bruker SHELXTL'
_computing_structure_solution 'Bruker SHELXTL'
_diffrn_ambient_temperature 298(2)
_diffrn_measured_fraction_theta_full 0.959
_diffrn_measured_fraction_theta_max 0.959
_diffrn_measurement_device_type 'CCD area detector'
_diffrn_measurement_method 'phi and omega scans'
_diffrn_radiation_monochromator graphite
_diffrn_radiation_source 'fine-focus sealed tube'
_diffrn_radiation_type MoK\a
_diffrn_radiation_wavelength 0.71073
_diffrn_reflns_av_R_equivalents 0.0212
_diffrn_reflns_av_sigmaI/netI 0.0185
_diffrn_reflns_limit_h_max 8
_diffrn_reflns_limit_h_min -8
_diffrn_reflns_limit_k_max 10
_diffrn_reflns_limit_k_min -12
_diffrn_reflns_limit_l_max 12
_diffrn_reflns_limit_l_min -14
_diffrn_reflns_number 3840
_diffrn_reflns_theta_full 28.08
_diffrn_reflns_theta_max 28.08
_diffrn_reflns_theta_min 3.11
_exptl_absorpt_coefficient_mu 3.666
_exptl_absorpt_correction_T_max 1.000
_exptl_absorpt_correction_T_min 0.667
_exptl_absorpt_correction_type empirical
_exptl_absorpt_process_details Empirical
_exptl_crystal_colour blue
_exptl_crystal_density_diffrn 2.245
_exptl_crystal_density_meas ?
_exptl_crystal_density_method .
_exptl_crystal_description prismatic
_exptl_crystal_F_000 436
_exptl_crystal_size_max 0.51
_exptl_crystal_size_mid 0.19
_exptl_crystal_size_min 0.16
_refine_diff_density_max 0.571
_refine_diff_density_min -0.241
_refine_diff_density_rms 0.071
_refine_ls_extinction_coef 0.0092(14)
_refine_ls_extinction_expression Fc^*^=kFc[1+0.001xFc^2^\l^3^/sin(2\q)]^-1/4^
_refine_ls_extinction_method SHELXL
_refine_ls_goodness_of_fit_ref 1.135
_refine_ls_hydrogen_treatment constr
_refine_ls_matrix_type full
_refine_ls_number_parameters 58
_refine_ls_number_reflns 813
_refine_ls_number_restraints 0
_refine_ls_restrained_S_all 1.135
_refine_ls_R_factor_all 0.0271
_refine_ls_R_factor_gt 0.0249
_refine_ls_shift/su_max 0.001
_refine_ls_shift/su_mean 0.000
_refine_ls_structure_factor_coef Fsqd
_refine_ls_weighting_details 'calc w=1/[\s^2^(Fo^2^)+(0.0377P)^2^+0.3298P] where P=(Fo^2^+2Fc^2^)/3'
_refine_ls_weighting_scheme calc
_refine_ls_wR_factor_gt 0.0745
_refine_ls_wR_factor_ref 0.0763
_reflns_number_gt 733
_reflns_number_total 813
_reflns_threshold_expression >2sigma(I)
_cod_data_source_file ic800625w_si_001_4.cif
_cod_data_source_block Compound_3_[Cu(mu-2carboxypyrimidine)Cl]
_cod_depositor_comments
;
The following automatic conversions were performed:
'_exptl_absorpt_correction_type' value 'Empirical' changed to 'empirical'
according to '/home/saulius/struct/CIF-dictionaries/cif_core.dic'
dictionary named 'cif_core.dic' version 2.4.1 from 2010-06-29.

Automatic conversion script
Id: cif_fix_enum 1527 2010-12-29 10:47:43Z saulius 
;
_cod_original_formula_sum 'C5 H3 Cl1 Cu1 N2 O2'
_cod_database_code 4305661

loop_
_symmetry_equiv_pos_as_xyz
'x, y, z'
'-x, -y, z+1/2'
'-x, y+1/2, -z+1/2'
'x, -y+1/2, -z'
'-x, -y, -z'
'x, y, -z-1/2'
'x, -y-1/2, z-1/2'
'-x, y-1/2, z'

loop_
_atom_site_label
_atom_site_type_symbol
_atom_site_fract_x
_atom_site_fract_y
_atom_site_fract_z
_atom_site_U_iso_or_equiv
_atom_site_adp_type
_atom_site_occupancy
_atom_site_symmetry_multiplicity
_atom_site_calc_flag
_atom_site_refinement_flags
_atom_site_disorder_assembly
_atom_site_disorder_group
Cu1 Cu 0.0000 0.0000 0.5000 0.02821(18) Uani 1 2 d S . .
Cl2 Cl 0.18336(11) 0.2500 0.5000 0.0401(2) Uani 1 2 d S . .
C1 C -0.4638(4) 0.1518(3) 0.7500 0.0273(5) Uani 1 2 d S . .
H1 H -0.5912 0.1953 0.7500 0.033 Uiso 1 2 calc SR . .
C5 C -0.3671(3) 0.11874(17) 0.63922(16) 0.0285(4) Uani 1 1 d . . .
H5 H -0.4308 0.1384 0.5631 0.034 Uiso 1 1 calc R . .
O2 O -0.18678(18) 0.06480(13) 0.35534(12) 0.0315(3) Uani 1 1 d . . .
N2 N -0.1814(2) 0.05831(14) 0.63976(13) 0.0238(3) Uani 1 1 d . . .
C6 C -0.0977(3) 0.0310(2) 0.7500 0.0224(5) Uani 1 2 d S . .
C3 C -0.1112(4) 0.0397(2) 0.2500 0.0241(5) Uani 1 2 d S . .

loop_
_atom_site_aniso_label
_atom_site_aniso_U_11
_atom_site_aniso_U_22
_atom_site_aniso_U_33
_atom_site_aniso_U_23
_atom_site_aniso_U_13
_atom_site_aniso_U_12
Cu1 0.0253(2) 0.0437(3) 0.0156(2) 0.00022(10) 0.00009(9) 0.00884(12)
Cl2 0.0304(4) 0.0463(4) 0.0436(5) 0.0026(3) 0.000 0.000
C1 0.0210(10) 0.0303(12) 0.0307(12) 0.000 0.000 0.0014(9)
C5 0.0259(8) 0.0322(8) 0.0274(8) 0.0031(7) -0.0042(7) 0.0016(7)
O2 0.0276(7) 0.0396(7) 0.0271(7) -0.0025(5) 0.0041(5) 0.0045(5)
N2 0.0240(7) 0.0281(7) 0.0193(7) 0.0005(5) 0.0001(5) 0.0005(5)
C6 0.0207(11) 0.0238(10) 0.0225(11) 0.000 0.000 0.0005(9)
C3 0.0215(11) 0.0247(10) 0.0261(12) 0.000 0.000 0.0008(9)

loop_
_atom_type_symbol
_atom_type_description
_atom_type_scat_dispersion_real
_atom_type_scat_dispersion_imag
_atom_type_scat_source
C C 0.0033 0.0016 'International Tables Vol C Tables 4.2.6.8 and 6.1.1.4'
H H 0.0000 0.0000 'International Tables Vol C Tables 4.2.6.8 and 6.1.1.4'
N N 0.0061 0.0033 'International Tables Vol C Tables 4.2.6.8 and 6.1.1.4'
O O 0.0106 0.0060 'International Tables Vol C Tables 4.2.6.8 and 6.1.1.4'
Cl Cl 0.1484 0.1585 'International Tables Vol C Tables 4.2.6.8 and 6.1.1.4'
Cu Cu 0.3201 1.2651 'International Tables Vol C Tables 4.2.6.8 and 6.1.1.4'

loop_
_geom_angle_atom_site_label_1
_geom_angle_atom_site_label_2
_geom_angle_atom_site_label_3
_geom_angle
_geom_angle_site_symmetry_1
_geom_angle_site_symmetry_3
_geom_angle_publ_flag
N2 Cu1 N2 180.0 5_556 . ?
N2 Cu1 O2 97.05(6) 5_556 5_556 ?
N2 Cu1 O2 82.95(6) . 5_556 ?
N2 Cu1 O2 82.95(6) 5_556 . ?
N2 Cu1 O2 97.05(6) . . ?
O2 Cu1 O2 180.0 5_556 . ?
N2 Cu1 Cl2 88.57(4) 5_556 . ?
N2 Cu1 Cl2 91.43(4) . . ?
O2 Cu1 Cl2 89.70(4) 5_556 . ?
O2 Cu1 Cl2 90.30(4) . . ?
N2 Cu1 Cl2 91.43(4) 5_556 5_556 ?
N2 Cu1 Cl2 88.57(4) . 5_556 ?
O2 Cu1 Cl2 90.30(4) 5_556 5_556 ?
O2 Cu1 Cl2 89.70(4) . 5_556 ?
Cl2 Cu1 Cl2 180.0 . 5_556 ?
Cu1 Cl2 Cu1 126.01(3) . 4_556 ?
C5 C1 C5 118.2(2) 6_557 . ?
N2 C5 C1 120.66(16) . . ?
C3 O2 Cu1 112.32(12) . . ?
C6 N2 C5 117.52(15) . . ?
C6 N2 Cu1 111.38(12) . . ?
C5 N2 Cu1 131.10(12) . . ?
N2 C6 N2 125.4(2) . 6_557 ?
N2 C6 C3 117.27(10) . 5_556 ?
N2 C6 C3 117.27(10) 6_557 5_556 ?
O2 C3 O2 127.8(2) 6_556 . ?
O2 C3 C6 116.08(11) 6_556 5_556 ?
O2 C3 C6 116.08(11) . 5_556 ?

loop_
_geom_bond_atom_site_label_1
_geom_bond_atom_site_label_2
_geom_bond_distance
_geom_bond_site_symmetry_2
_geom_bond_publ_flag
Cu1 N2 1.9811(13) 5_556 ?
Cu1 N2 1.9811(13) . ?
Cu1 O2 2.0589(13) 5_556 ?
Cu1 O2 2.0589(13) . ?
Cu1 Cl2 2.6453(4) . ?
Cu1 Cl2 2.6453(4) 5_556 ?
Cl2 Cu1 2.6453(4) 4_556 ?
C1 C5 1.374(2) 6_557 ?
C1 C5 1.374(2) . ?
C5 N2 1.343(2) . ?
O2 C3 1.2481(16) . ?
N2 C6 1.3200(17) . ?
C6 N2 1.3200(17) 6_557 ?
C6 C3 1.522(3) 5_556 ?
C3 O2 1.2481(16) 6_556 ?
C3 C6 1.522(3) 5_556 ?
